data_7003708
loop_
_publ_author_name
'Riis-Johannessen, Thomas'
'Dupont, Nathalie'
'Canard, Gabriel'
'Bernardinelli, G\'erald'
'Hauser, Andreas'
'Piguet, Claude'

_publ_section_title
;
 Towards inert and preorganized d-block-containing receptors for
 trivalent lanthanides: The synthesis and characterization of
 triple-helical monometallic OsII and bimetallic OsII--LnIII complexes
;
_journal_issue 28
_journal_name_full 'Dalton Transactions'
_journal_page_first 3661
_journal_page_last 3677
_journal_paper_doi 10.1039/b718885d
_journal_year 2008
_chemical_formula_moiety
;
2(C42 H39 N9 Os), 4(F6 P), 3(C2 H3 N)
;
_chemical_formula_sum 'C90 H87 F24 N21 Os2 P4'
_chemical_formula_weight 2423.3
_space_group_IT_number 4
_symmetry_cell_setting monoclinic
_symmetry_space_group_name_Hall 'P 2yb'
_symmetry_space_group_name_H-M 'P 1 21 1'
_cell_angle_alpha 90.00000
_cell_angle_beta 91.535(5)
_cell_angle_gamma 90.00000
_cell_formula_units_Z 2
_cell_length_a 12.9021(6)
_cell_length_b 26.5183(15)
_cell_length_c 14.0363(6)
_cell_measurement_reflns_used 7998
_cell_measurement_temperature 150
_cell_measurement_theta_max 26.85
_cell_measurement_theta_min 4.15
_cell_volume 4800.7(4)
_computing_cell_refinement 'CELL (Stoe & Cie, 1999)'
_computing_data_collection 'EXPOSE (Stoe & Cie, 1999)'
_computing_data_reduction 'XRED (Stoe & Cie, 1999)'
_computing_molecular_graphics xtal_gx3
_computing_publication_material xtal_CIFIO
_computing_structure_refinement xtal_CRYLSQ
_computing_structure_solution SIR97
_diffrn_detector_area_resol_mean 6
_diffrn_measured_fraction_theta_full 1.0
_diffrn_measured_fraction_theta_max 1.0
_diffrn_measurement_device_type 'Stoe Ipds'
_diffrn_measurement_method \f
_diffrn_radiation_type MoK\a
_diffrn_radiation_wavelength .71073
_diffrn_reflns_av_R_equivalents .029
_diffrn_reflns_limit_h_max 16
_diffrn_reflns_limit_h_min -16
_diffrn_reflns_limit_k_max 33
_diffrn_reflns_limit_k_min -33
_diffrn_reflns_limit_l_max 17
_diffrn_reflns_limit_l_min -17
_diffrn_reflns_number 61559
_diffrn_reflns_theta_full 26.85
_diffrn_reflns_theta_max 26.85
_diffrn_standards_decay_% 0
_exptl_absorpt_coefficient_mu 2.815
_exptl_absorpt_correction_T_max .7171
_exptl_absorpt_correction_T_min .4708
_exptl_absorpt_correction_type numerical
_exptl_absorpt_process_details 'XRED; Stoe & Cie, 1999'
_exptl_crystal_colour yellow
_exptl_crystal_density_diffrn 1.676
_exptl_crystal_density_meas ?
_exptl_crystal_description prism
_exptl_crystal_F_000 2404
_exptl_crystal_size_max .304
_exptl_crystal_size_mid .24
_exptl_crystal_size_min .125
_refine_diff_density_max 1.457
_refine_diff_density_min -1.7
_refine_ls_abs_structure_details Flack_xabs_refined
_refine_ls_abs_structure_Flack -0.001(6)
_refine_ls_extinction_method none
_refine_ls_goodness_of_fit_ref 1.71(1)
_refine_ls_hydrogen_treatment noref
_refine_ls_number_parameters 1270
_refine_ls_number_reflns 17590
_refine_ls_R_factor_gt .029
_refine_ls_shift/su_max .0243
_refine_ls_structure_factor_coef F
_refine_ls_weighting_details \w=1/[\s^2^(Fo)+0.0002(Fo^2^)]
_refine_ls_weighting_scheme calc
_refine_ls_wR_factor_ref .031
_reflns_Friedel_coverage .973
_reflns_number_gt 17590
_reflns_number_total 20649
_reflns_threshold_expression 'refl observed if Fo > 3.99 \s(Fo)'
_cod_data_source_file b718885d.txt
_cod_data_source_block RIMA
_cod_depositor_comments
;
The following automatic conversions were performed:

'_exptl_crystal_density_meas' value 'not_measured' was changed to '?'
- the value is perceived as not measured.

Automatic conversion script
Id: cif_fix_values 3008 2015-01-20 13:52:24Z robertas 
;
_cod_original_sg_symbol_H-M 'P 21'
_cod_database_code 7003708

loop_
_symmetry_equiv_pos_as_xyz
+x,+y,+z
-x,1/2+y,-z

loop_
_atom_site_label
_atom_site_fract_x
_atom_site_fract_y
_atom_site_fract_z
_atom_site_U_iso_or_equiv
_atom_site_occupancy
_atom_site_adp_type
Os1 .290264(19) .60946 .33289(3) .01776(15) 1.00000 Uani
N1a .2860(5) .7611(3) .4086(7) .032(5) 1.00000 Uani
N2a .2983(5) .6766(3) .4065(6) .023(4) 1.00000 Uani
N3a .2450(5) .6623(3) .2308(6) .022(4) 1.00000 Uani
C1a .3281(6) .7467(5) .4949(7) .032(5) 1.00000 Uani
C2a .3616(8) .7754(5) .5745(9) .042(6) 1.00000 Uani
C3a .4012(7) .7489(7) .6519(8) .049(6) 1.00000 Uani
C4a .4060(8) .6959(5) .6520(8) .043(6) 1.00000 Uani
C5a .3738(7) .6677(4) .5745(7) .033(5) 1.00000 Uani
C6a .3352(6) .6928(4) .4936(7) .030(5) 1.00000 Uani
C7a .2701(6) .7185(4) .3548(8) .031(5) 1.00000 Uani
C8a .2357(6) .7113(4) .2590(7) .025(5) 1.00000 Uani
C9a .1981(6) .7488(5) .1963(7) .036(5) 1.00000 Uani
C10a .1705(7) .7349(4) .1026(8) .038(6) 1.00000 Uani
C11a .1818(6) .6856(4) .0712(7) .031(5) 1.00000 Uani
C12a .2180(6) .6503(4) .1386(8) .033(5) 1.00000 Uani
C13a .2677(9) .8139(5) .3798(10) .046(7) 1.00000 Uani
C14a .1554(8) .6696(5) -.0282(8) .047(7) 1.00000 Uani
N1b .4819(5) .5211(3) .5093(6) .030(4) 1.00000 Uani
N2b .3477(5) .5624(3) .4368(6) .022(4) 1.00000 Uani
N3b .4486(4) .6132(3) .3152(5) .023(3) 1.00000 Uani
C1b .3928(7) .5083(4) .5577(7) .024(5) 1.00000 Uani
C2b .3790(7) .4772(4) .6350(8) .039(5) 1.00000 Uani
C3b .2800(8) .4733(4) .6695(7) .039(5) 1.00000 Uani
C4b .1952(7) .5005(4) .6264(8) .038(5) 1.00000 Uani
C5b .2097(6) .5311(3) .5500(6) .025(4) 1.00000 Uani
C6b .3097(6) .5351(4) .5128(7) .023(4) 1.00000 Uani
C7b .4495(6) .5525(4) .4366(7) .025(4) 1.00000 Uani
C8b .5089(6) .5800(3) .3661(7) .026(4) 1.00000 Uani
C9b .6154(6) .5753(4) .3479(8) .038(5) 1.00000 Uani
C10b .6595(6) .6072(5) .2820(7) .043(5) 1.00000 Uani
C11b .5997(6) .6429(4) .2334(7) .032(5) 1.00000 Uani
C12b .4938(6) .6440(4) .2525(7) .030(5) 1.00000 Uani
C13b .5840(7) .4982(4) .5288(9) .042(6) 1.00000 Uani
C14b .6447(7) .6781(4) .1631(8) .042(6) 1.00000 Uani
N1c .1627(6) .4839(3) .1939(6) .028(4) 1.00000 Uani
N2c .2667(5) .5457(3) .2488(6) .022(4) 1.00000 Uani
N3c .1354(5) .5924(3) .3527(5) .024(4) 1.00000 Uani
C1c .2575(7) .4784(4) .1497(7) .032(6) 1.00000 Uani
C2c .2898(8) .4427(4) .0846(8) .040(6) 1.00000 Uani
C3c .3905(8) .4478(5) .0547(8) .049(6) 1.00000 Uani
C4c .4566(9) .4863(5) .0891(9) .051(7) 1.00000 Uani
C5c .4248(7) .5215(4) .1543(8) .035(5) 1.00000 Uani
C6c .3223(6) .5173(4) .1846(7) .029(5) 1.00000 Uani
C7c .1730(6) .5243(3) .2541(6) .024(4) 1.00000 Uani
C8c .0980(6) .5483(4) .3165(7) .026(4) 1.00000 Uani
C9c .0022(6) .5294(3) .3426(6) .027(4) 1.00000 Uani
C10c -.0594(6) .5568(4) .4010(7) .030(5) 1.00000 Uani
C11c -.0267(6) .6042(4) .4350(7) .030(5) 1.00000 Uani
C12c .0712(6) .6211(4) .4059(7) .023(4) 1.00000 Uani
C13c .0697(7) .4538(4) .1714(8) .038(6) 1.00000 Uani
C14c -.0924(7) .6373(4) .4968(9) .044(6) 1.00000 Uani
Os2 .196624(19) .249938(16) .16562(3) .02194(15) 1.00000 Uani
N1d .1452(7) .3464(3) -.0656(7) .040(5) 1.00000 Uani
N2d .1336(6) .2980(3) .0642(6) .029(4) 1.00000 Uani
N3d .3199(6) .2662(3) .0798(6) .031(4) 1.00000 Uani
C1d .0463(9) .3510(4) -.0359(8) .044(6) 1.00000 Uani
C2d -.0376(9) .3789(5) -.0700(8) .049(6) 1.00000 Uani
C3d -.1284(9) .3783(5) -.0192(9) .055(7) 1.00000 Uani
C4d -.1386(8) .3466(5) .0599(9) .051(7) 1.00000 Uani
C5d -.0537(7) .3181(4) .0961(7) .038(5) 1.00000 Uani
C6d .0369(7) .3204(4) .0469(8) .033(5) 1.00000 Uani
C7d .1979(9) .3150(4) -.0016(8) .037(6) 1.00000 Uani
C8d .3045(8) .2985(4) .0046(7) .037(5) 1.00000 Uani
C9d .3849(9) .3124(5) -.0525(8) .050(6) 1.00000 Uani
C10d .4846(9) .2937(5) -.0360(9) .055(7) 1.00000 Uani
C11d .5022(8) .2597(5) .0393(10) .056(7) 1.00000 Uani
C12d .4188(6) .2479(6) .0949(8) .039(5) 1.00000 Uani
C13d .1901(10) .3718(5) -.1483(8) .053(7) 1.00000 Uani
C14d .6088(9) .2386(6) .0608(12) .077(9) 1.00000 Uani
N1e .2213(6) .0998(3) .0834(7) .034(5) 1.00000 Uani
N2e .1853(5) .1826(3) .0932(6) .027(4) 1.00000 Uani
N3e .2697(6) .2001(3) .2583(6) .027(4) 1.00000 Uani
C1e .1698(6) .1129(5) -.0005(7) .031(5) 1.00000 Uani
C2e .1396(8) .0869(4) -.0793(9) .040(6) 1.00000 Uani
C3e .0888(7) .1127(6) -.1520(8) .044(6) 1.00000 Uani
C4e .0664(7) .1636(5) -.1479(8) .040(6) 1.00000 Uani
C5e .0966(7) .1910(4) -.0641(8) .034(5) 1.00000 Uani
C6e .1482(7) .1657(4) .0057(8) .029(5) 1.00000 Uani
C7e .2303(6) .1424(4) .1371(8) .029(5) 1.00000 Uani
C8e .2756(7) .1501(4) .2313(9) .037(6) 1.00000 Uani
C9e .3188(7) .1163(5) .2934(9) .044(6) 1.00000 Uani
C10e .3572(8) .1296(4) .3859(10) .048(7) 1.00000 Uani
C11e .3475(7) .1797(5) .4128(8) .040(6) 1.00000 Uani
C12e .3051(6) .2130(4) .3495(8) .034(5) 1.00000 Uani
C13e .2551(10) .0488(5) .1087(11) .058(8) 1.00000 Uani
C14e .3798(8) .1969(5) .5103(8) .044(6) 1.00000 Uani
N1f .1392(6) .3589(3) .3699(6) .030(4) 1.00000 Uani
N2f .2054(6) .3103(3) .2559(6) .024(4) 1.00000 Uani
N3f .0695(5) .2411(3) .2482(5) .022(4) 1.00000 Uani
C1f .2361(7) .3784(4) .3497(7) .028(5) 1.00000 Uani
C2f .2909(8) .4189(4) .3904(8) .041(6) 1.00000 Uani
C3f .3906(8) .4265(4) .3553(9) .046(6) 1.00000 Uani
C4f .4316(7) .3964(4) .2846(9) .047(6) 1.00000 Uani
C5f .3766(7) .3558(4) .2449(7) .035(5) 1.00000 Uani
C6f .2774(7) .3475(4) .2786(8) .033(5) 1.00000 Uani
C7f .1245(6) .3177(3) .3141(6) .022(4) 1.00000 Uani
C8f .0463(6) .2784(3) .3127(6) .024(4) 1.00000 Uani
C9f -.0411(7) .2749(4) .3707(7) .037(5) 1.00000 Uani
C10f -.1015(7) .2320(4) .3628(8) .039(5) 1.00000 Uani
C11f -.0782(7) .1925(4) .3030(7) .035(5) 1.00000 Uani
C12f .0069(6) .1999(4) .2451(7) .026(5) 1.00000 Uani
C13f .0677(8) .3813(4) .4380(8) .042(6) 1.00000 Uani
C14f -.1391(8) .1444(5) .2961(8) .052(7) 1.00000 Uani
P1g .60844(17) .42140(10) -.1863(2) .0364(13) 1.00000 Uani
F1g .6108(6) .4343(4) -.0771(5) .080(5) 1.00000 Uani
F2g .6064(6) .4093(3) -.2981(5) .057(4) 1.00000 Uani
F3g .5751(5) .4781(3) -.2124(6) .065(5) 1.00000 Uani
F4g .7271(4) .4375(3) -.1908(6) .057(4) 1.00000 Uani
F5g .6429(5) .3650(3) -.1651(5) .053(4) 1.00000 Uani
F6g .4883(5) .4062(3) -.1836(6) .068(5) 1.00000 Uani
P1h .06196(19) .52155(12) -.0959(3) .0432(15) 1.00000 Uani
F1h .1040(7) .5486(3) -.0015(6) .081(5) 1.00000 Uani
F2h .0213(6) .4927(3) -.1887(6) .067(5) 1.00000 Uani
F3h .1582(5) .5421(3) -.1527(6) .070(5) 1.00000 Uani
F4h .1252(6) .4727(3) -.0645(7) .077(5) 1.00000 Uani
F5h -.0347(6) .5007(3) -.0396(6) .072(5) 1.00000 Uani
F6h -.0007(5) .5707(3) -.1243(5) .054(4) 1.00000 Uani
P1i .0852(3) .27774(13) .6496(3) .0490(16) 1.00000 Uani
F1i .0144(9) .2312(4) .6419(7) .107(7) 1.00000 Uani
F2i .1398(11) .3316(5) .6501(7) .139(10) 1.00000 Uani
F3i .1225(6) .2712(3) .5445(5) .063(4) 1.00000 Uani
F4i -.0149(8) .3077(5) .6053(9) .125(9) 1.00000 Uani
F5i .0490(8) .2837(4) .7559(6) .107(7) 1.00000 Uani
F6i .1805(9) .2509(10) .6884(8) .222(14) 1.00000 Uani
P1j -.2394(3) .41343(12) .3351(3) .0557(17) 1.00000 Uani
F1j -.2804(9) .3713(6) .2689(8) .151(10) 1.00000 Uani
F2j -.2012(8) .4571(5) .4038(9) .124(9) 1.00000 Uani
F3j -.3041(13) .4516(7) .2834(16) .233(18) 1.00000 Uani
F4j -.3385(6) .4032(4) .3997(8) .090(6) 1.00000 Uani
F5j -.1849(7) .3737(5) .4110(11) .129(9) 1.00000 Uani
F6j -.1363(7) .4183(5) .2821(8) .121(8) 1.00000 Uani
N1k .5026(8) .2683(4) .7081(9) .063(7) 1.00000 Uani
C1k .4607(9) .2973(5) .6617(11) .056(7) 1.00000 Uani
C2k .4067(12) .3352(6) .6031(16) .093(12) 1.00000 Uani
N1l -.1663(9) .5246(5) .6181(9) .073(8) 1.00000 Uani
C1l -.1379(8) .4850(5) .6275(8) .045(6) 1.00000 Uani
C2l -.1049(9) .4334(5) .6393(11) .056(8) 1.00000 Uani
N1m .5141(14) .6242(8) -.081(3) .18(2) 1.00000 Uani
C1m .4574(11) .5929(6) -.1082(16) .095(12) 1.00000 Uani
C2m .3936(11) .5506(8) -.1235(15) .096(12) 1.00000 Uani
H2a .35586 .81234 .57602 .05000 1.00000 Uiso
H3a .42828 .76603 .70829 .05000 1.00000 Uiso
H4a .43288 .67861 .70990 .05000 1.00000 Uiso
H5a .37763 .63078 .57614 .05000 1.00000 Uiso
H9a .19134 .78366 .21762 .05000 1.00000 Uiso
H10a .14185 .76071 .05835 .05000 1.00000 Uiso
H12a .22411 .61497 .11813 .05000 1.00000 Uiso
H131a .28528 .83606 .43257 .05000 1.00000 Uiso
H132a .31016 .82163 .32492 .05000 1.00000 Uiso
H133a .19343 .81798 .36102 .05000 1.00000 Uiso
H141a .11985 .69763 -.06178 .05000 1.00000 Uiso
H142a .21918 .66104 -.06024 .05000 1.00000 Uiso
H143a .10968 .63990 -.02648 .05000 1.00000 Uiso
H2b .43747 .45831 .66601 .05000 1.00000 Uiso
H3b .26648 .45152 .72363 .05000 1.00000 Uiso
H4b .12598 .49698 .65213 .05000 1.00000 Uiso
H5b .15143 .54984 .52084 .05000 1.00000 Uiso
H9b .65747 .54949 .38044 .05000 1.00000 Uiso
H10b .73372 .60488 .27005 .05000 1.00000 Uiso
H12b .44989 .66852 .21835 .05000 1.00000 Uiso
H131b .58435 .48230 .59168 .05000 1.00000 Uiso
H132b .59754 .47259 .48061 .05000 1.00000 Uiso
H133b .63744 .52420 .52768 .05000 1.00000 Uiso
H141b .71197 .69102 .18899 .05000 1.00000 Uiso
H142b .65551 .66111 .10338 .05000 1.00000 Uiso
H143b .59783 .70709 .15362 .05000 1.00000 Uiso
H2c .24269 .41575 .06094 .05000 1.00000 Uiso
H3c .41724 .42318 .00876 .05000 1.00000 Uiso
H4c .52729 .48860 .06355 .05000 1.00000 Uiso
H5c .47174 .54756 .18044 .05000 1.00000 Uiso
H9c -.02187 .49654 .31864 .05000 1.00000 Uiso
H10c -.12598 .54300 .42023 .05000 1.00000 Uiso
H12c .09385 .65455 .42646 .05000 1.00000 Uiso
H131c .07552 .43797 .10879 .05000 1.00000 Uiso
H132c .06278 .42720 .22025 .05000 1.00000 Uiso
H133c .00795 .47537 .17195 .05000 1.00000 Uiso
H141c -.16062 .64171 .46567 .05000 1.00000 Uiso
H142c -.10081 .62076 .55889 .05000 1.00000 Uiso
H143c -.05930 .67001 .50578 .05000 1.00000 Uiso
H2d -.03201 .39870 -.12919 .05000 1.00000 Uiso
H3d -.18532 .40041 -.03790 .05000 1.00000 Uiso
H4d -.20564 .34398 .09136 .05000 1.00000 Uiso
H5d -.05837 .29752 .15350 .05000 1.00000 Uiso
H9d .37246 .33618 -.10454 .05000 1.00000 Uiso
H10d .53967 .30472 -.07677 .05000 1.00000 Uiso
H12d .43080 .22416 .14850 .05000 1.00000 Uiso
H131d .13665 .39022 -.18383 .05000 1.00000 Uiso
H132d .24506 .39544 -.12632 .05000 1.00000 Uiso
H133d .22088 .34652 -.19023 .05000 1.00000 Uiso
H141d .64657 .23208 .00423 .05000 1.00000 Uiso
H142d .64821 .26320 .10269 .05000 1.00000 Uiso
H143d .60209 .20686 .09874 .05000 1.00000 Uiso
H2e .15229 .05069 -.08360 .05000 1.00000 Uiso
H3e .06888 .09307 -.20976 .05000 1.00000 Uiso
H4e .02983 .18032 -.20035 .05000 1.00000 Uiso
H5e .08134 .22718 -.05830 .05000 1.00000 Uiso
H9e .32268 .08062 .27406 .05000 1.00000 Uiso
H10e .38841 .10499 .42810 .05000 1.00000 Uiso
H12e .29898 .24835 .36838 .05000 1.00000 Uiso
H131e .20967 .02372 .07839 .05000 1.00000 Uiso
H132e .32645 .04346 .09252 .05000 1.00000 Uiso
H133e .24936 .04460 .18049 .05000 1.00000 Uiso
H141e .35684 .17209 .55855 .05000 1.00000 Uiso
H142e .45568 .20051 .51539 .05000 1.00000 Uiso
H143e .34699 .23020 .52464 .05000 1.00000 Uiso
H2f .26193 .44020 .44056 .05000 1.00000 Uiso
H3f .43332 .45418 .38100 .05000 1.00000 Uiso
H4f .50077 .40350 .26232 .05000 1.00000 Uiso
H5f .40733 .33430 .19622 .05000 1.00000 Uiso
H9f -.05798 .30193 .41526 .05000 1.00000 Uiso
H10f -.16443 .22994 .40015 .05000 1.00000 Uiso
H12f .02303 .17322 .19940 .05000 1.00000 Uiso
H131f .10658 .40542 .47873 .05000 1.00000 Uiso
H132f .01224 .39895 .40337 .05000 1.00000 Uiso
H133f .03890 .35488 .47779 .05000 1.00000 Uiso
H141f -.15967 .13404 .35854 .05000 1.00000 Uiso
H142f -.20205 .15064 .25591 .05000 1.00000 Uiso
H143f -.09840 .11851 .26631 .05000 1.00000 Uiso
H21k .45727 .35017 .55748 .05000 1.00000 Uiso
H22k .35002 .31972 .56614 .05000 1.00000 Uiso
H23k .38022 .36270 .64319 .05000 1.00000 Uiso
H21l -.09752 .42528 .70793 .05000 1.00000 Uiso
H22l -.03886 .42792 .60897 .05000 1.00000 Uiso
H23l -.15747 .41034 .61071 .05000 1.00000 Uiso
H21m .34396 .55619 -.17757 .05000 1.00000 Uiso
H23m .35347 .54223 -.06566 .05000 1.00000 Uiso
H22m .43609 .52028 -.13820 .05000 1.00000 Uiso

loop_
_atom_site_aniso_label
_atom_site_aniso_U_11
_atom_site_aniso_U_22
_atom_site_aniso_U_33
_atom_site_aniso_U_12
_atom_site_aniso_U_13
_atom_site_aniso_U_23
Os1 .01712(12) .01791(16) .01825(17) .00107(11) .00049(10) .00097(15)
N1a .027(3) .022(5) .047(6) .001(3) .005(3) .001(4)
N2a .019(3) .024(4) .025(5) .002(3) .005(3) -.006(4)
N3a .018(3) .029(4) .018(4) -.002(3) .001(3) .011(4)
C1a .025(4) .029(5) .043(6) .002(5) .007(4) -.009(6)
C2a .040(5) .042(7) .043(7) .005(5) .012(5) -.005(6)
C3a .051(5) .058(7) .038(7) -.006(7) .003(4) -.030(8)
C4a .051(6) .050(7) .029(6) -.005(5) -.001(5) .002(5)
C5a .038(5) .032(5) .029(6) .002(4) .007(4) -.005(4)
C6a .025(4) .037(6) .028(6) .000(4) .005(4) -.009(5)
C7a .024(4) .017(5) .054(7) -.003(3) .012(4) .002(5)
C8a .023(4) .024(5) .027(5) .005(3) .004(4) .004(4)
C9a .033(4) .021(4) .055(6) -.001(5) .001(4) .015(6)
C10a .031(4) .036(6) .046(7) -.000(4) -.002(4) .006(5)
C11a .024(4) .043(6) .025(5) -.005(4) -.004(4) .011(4)
C12a .022(4) .040(6) .036(6) -.002(4) .000(4) .015(5)
C13a .057(7) .023(6) .058(8) .004(5) .003(6) -.002(6)
C14a .041(5) .072(8) .028(6) -.017(5) -.004(5) .002(6)
N1b .031(4) .023(4) .037(5) .008(3) -.003(3) .004(4)
N2b .024(3) .019(4) .023(5) .001(3) -.005(3) .004(4)
N3b .023(3) .026(4) .021(4) .001(3) .004(3) -.008(4)
C1b .036(4) .021(4) .017(5) .001(4) -.001(4) -.000(4)
C2b .037(5) .036(5) .043(6) .001(4) -.004(4) .006(5)
C3b .055(6) .041(6) .020(5) -.003(5) .006(4) .011(5)
C4b .037(5) .042(5) .035(6) -.002(4) .007(4) .013(5)
C5b .028(4) .027(4) .021(5) -.004(3) .002(4) .005(4)
C6b .025(4) .019(4) .024(5) .001(3) .005(4) -.002(4)
C7b .025(4) .027(5) .022(5) .006(3) -.005(3) -.005(4)
C8b .020(4) .028(4) .029(5) .001(3) -.002(3) -.003(4)
C9b .023(4) .046(6) .046(6) .008(4) .003(4) .014(5)
C10b .029(4) .058(6) .042(6) .006(5) .008(4) .008(6)
C11b .027(4) .032(5) .036(6) -.003(4) .007(4) .000(4)
C12b .022(4) .043(6) .025(5) -.004(4) .002(4) -.000(5)
C13b .028(5) .043(6) .053(7) .007(4) -.008(5) .009(5)
C14b .033(5) .053(6) .041(6) -.005(4) .020(4) .016(5)
N1c .034(4) .028(4) .023(4) -.003(3) -.002(3) .000(3)
N2c .026(4) .025(4) .014(4) .003(3) .001(3) .001(3)
N3c .023(3) .025(4) .023(4) .004(3) -.003(3) .007(3)
C1c .040(5) .038(6) .018(6) .002(4) -.005(4) -.001(5)
C2c .052(6) .035(5) .033(6) -.001(5) -.000(5) -.012(5)
C3c .057(6) .048(6) .042(7) .006(5) .013(5) -.018(5)
C4c .056(6) .054(7) .044(7) -.003(5) .014(5) -.023(6)
C5c .034(5) .035(5) .036(6) -.001(4) .006(4) -.010(5)
C6c .034(4) .029(5) .025(5) .002(4) .001(4) -.003(4)
C7c .028(4) .022(4) .022(5) -.001(3) -.004(4) .003(4)
C8c .024(4) .028(5) .027(5) -.002(3) -.005(4) .004(4)
C9c .030(4) .027(4) .025(5) -.005(3) -.003(4) .010(4)
C10c .026(4) .032(5) .033(5) -.004(3) .007(4) .008(4)
C11c .021(4) .039(5) .029(5) .004(4) .006(3) .008(4)
C12c .024(4) .018(5) .028(5) .002(3) .001(3) -.000(4)
C13c .038(5) .036(6) .040(7) -.011(4) -.007(4) .001(5)
C14c .031(5) .046(6) .056(7) .006(4) .014(5) .005(5)
Os2 .02603(13) .01900(16) .02099(18) -.00293(15) .00423(11) -.00078(19)
N1d .067(6) .027(5) .027(5) -.014(4) .003(4) -.005(4)
N2d .043(4) .024(4) .019(5) -.001(3) -.001(4) -.008(4)
N3d .040(4) .026(4) .027(4) -.010(3) .013(3) -.008(3)
C1d .065(7) .031(6) .034(7) -.000(5) -.021(5) -.000(5)
C2d .072(7) .048(6) .027(6) -.008(5) -.012(5) .002(5)
C3d .054(6) .063(8) .047(7) .012(6) -.025(6) .015(6)
C4d .045(6) .055(7) .051(8) -.004(5) -.012(5) -.004(6)
C5d .045(5) .041(5) .028(6) .001(4) -.008(4) -.000(5)
C6d .043(5) .027(5) .030(6) .000(4) -.008(4) -.003(4)
C7d .063(6) .025(5) .023(6) -.017(5) .002(5) .003(4)
C8d .052(5) .031(5) .029(6) -.009(4) .018(4) -.008(4)
C9d .068(7) .049(6) .035(6) -.020(5) .022(5) -.006(5)
C10d .059(7) .051(7) .054(8) -.017(5) .021(6) -.013(6)
C11d .044(5) .057(9) .069(9) -.006(5) .024(5) -.021(7)
C12d .035(4) .031(5) .052(6) -.005(5) .016(4) .002(7)
C13d .077(7) .048(7) .033(7) -.013(6) .005(6) .017(6)
C14d .046(6) .082(11) .106(12) -.007(6) .037(7) -.007(9)
N1e .036(4) .022(5) .044(6) -.004(3) .004(4) -.004(4)
N2e .026(4) .024(4) .032(5) -.004(3) .006(3) -.001(4)
N3e .025(4) .019(4) .038(5) -.001(3) .008(3) .004(4)
C1e .030(4) .032(5) .032(6) -.003(4) .004(4) .003(5)
C2e .050(6) .028(6) .043(7) -.007(4) .001(5) -.009(5)
C3e .040(5) .057(7) .035(7) -.010(6) .006(4) -.007(6)
C4e .037(5) .049(6) .034(6) -.006(4) .007(4) -.008(5)
C5e .031(4) .046(6) .027(6) .003(4) .007(4) .005(5)
C6e .031(4) .026(5) .030(6) -.011(4) .006(4) -.004(5)
C7e .024(4) .023(5) .041(6) .004(3) .009(4) .002(5)
C8e .025(4) .032(6) .054(8) -.008(4) .001(5) .004(5)
C9e .038(5) .034(6) .060(8) -.004(5) -.001(5) .013(6)
C10e .043(5) .035(6) .065(8) -.000(4) -.003(5) .007(6)
C11e .031(5) .049(6) .039(7) -.008(4) .004(4) .003(5)
C12e .022(4) .038(5) .041(7) -.003(4) .002(4) .010(5)
C13e .067(8) .032(7) .072(10) .001(6) -.021(7) -.006(7)
C14e .050(6) .052(6) .031(6) -.006(5) -.000(5) .004(5)
N1f .039(4) .025(4) .026(5) .005(3) -.002(3) -.002(3)
N2f .030(4) .022(4) .019(4) -.000(3) -.002(3) -.002(3)
N3f .027(3) .022(4) .017(4) .002(3) -.001(3) .000(3)
C1f .037(5) .015(5) .031(6) .004(4) -.005(4) -.000(4)
C2f .055(6) .027(5) .040(7) .004(4) -.008(5) -.011(5)
C3f .044(5) .034(6) .059(8) -.007(4) -.015(5) -.006(5)
C4f .030(4) .044(6) .065(8) -.007(4) -.016(5) -.003(6)
C5f .037(5) .035(5) .034(6) -.003(4) -.001(4) -.000(4)
C6f .038(5) .021(5) .040(7) -.006(4) -.014(5) -.003(5)
C7f .036(4) .021(4) .010(4) .003(3) -.000(3) .000(3)
C8f .030(4) .024(4) .018(5) .005(3) .003(3) .002(4)
C9f .040(5) .037(5) .033(6) .003(4) .010(4) -.010(5)
C10f .037(5) .046(6) .035(6) -.007(4) .014(4) -.011(5)
C11f .038(5) .036(5) .031(6) -.008(4) .009(4) .004(4)
C12f .024(4) .036(5) .020(5) -.005(4) .003(3) -.006(4)
C13f .062(6) .033(6) .031(6) .012(5) .009(5) -.013(5)
C14f .060(6) .057(7) .039(7) -.026(5) .022(5) -.009(6)
P1g .0332(11) .0354(13) .0402(16) .0035(9) -.0045(10) -.0023(12)
F1g .067(5) .134(8) .038(5) .027(5) -.001(4) -.029(5)
F2g .083(5) .052(4) .037(4) .015(4) -.008(4) .000(3)
F3g .066(4) .039(4) .089(6) .012(3) -.035(4) -.016(4)
F4g .035(3) .061(4) .075(5) -.004(3) -.006(3) .014(4)
F5g .065(4) .041(4) .054(5) .006(3) -.010(3) .012(4)
F6g .038(3) .088(6) .078(6) -.004(3) -.006(3) .013(5)
P1h .0426(13) .0476(16) .0392(16) .0005(11) .0003(11) .0000(13)
F1h .132(7) .049(4) .059(5) -.009(4) -.028(5) -.010(4)
F2h .070(4) .080(5) .050(5) -.003(4) -.008(4) -.010(4)
F3h .036(3) .080(5) .094(6) .003(3) .014(4) -.000(5)
F4h .084(5) .052(4) .093(6) .017(4) -.028(4) -.003(4)
F5h .080(5) .066(5) .070(6) -.011(4) .030(4) .012(4)
F6h .045(3) .060(4) .059(5) .010(3) .007(3) .008(4)
P1i .0535(15) .0629(18) .0306(15) -.0161(13) .0048(12) -.0029(14)
F1i .175(9) .086(7) .062(6) -.071(6) .025(6) -.027(5)
F2i .200(12) .156(11) .062(7) -.116(10) .010(7) -.003(7)
F3i .084(5) .066(5) .040(4) .015(4) .017(4) .002(4)
F4i .105(7) .150(10) .123(9) .049(7) .050(7) .038(8)
F5i .153(8) .125(8) .047(5) -.074(7) .034(5) -.037(5)
F6i .119(8) .46(3) .090(8) .150(14) .021(7) .118(14)
P1j .0380(12) .0580(17) .071(3) -.0068(12) -.0016(13) -.0158(16)
F1j .143(9) .203(13) .111(9) -.119(9) .064(7) -.103(9)
F2j .113(7) .125(9) .135(10) -.070(7) .033(7) -.065(8)
F3j .186(14) .192(16) .31(3) -.063(11) -.136(16) .166(17)
F4j .073(5) .078(6) .120(8) -.014(4) .022(5) -.020(6)
F5j .074(6) .123(9) .191(13) -.000(6) -.000(7) .050(9)
F6j .089(6) .163(10) .115(8) -.065(7) .050(6) -.043(8)
N1k .061(6) .055(6) .073(8) -.005(5) .018(5) .001(6)
C1k .051(6) .034(6) .084(10) -.009(5) .019(6) -.009(6)
C2k .074(9) .063(10) .141(18) -.001(8) -.030(10) -.003(11)
N1l .087(7) .060(7) .072(9) .018(6) .010(6) .006(6)
C1l .053(6) .044(7) .037(7) -.000(5) .004(5) .002(5)
C2l .051(6) .048(7) .071(10) .003(5) .008(6) -.004(7)
N1m .102(12) .103(14) .34(4) -.041(11) .057(16) -.050(18)
C1m .060(8) .062(9) .164(19) .014(7) .030(10) .015(11)
C2m .053(7) .116(14) .118(15) -.020(8) -.003(8) -.008(12)

loop_
_atom_type_symbol
_atom_type_scat_source
_atom_type_scat_dispersion_real
_atom_type_scat_dispersion_imag
C Int._Tables_Vol_IV_Tables_2.2B_and_2.3.1 .002 .002
H Int._Tables_Vol_IV_Tables_2.2B_and_2.3.1 0 0
N Int._Tables_Vol_IV_Tables_2.2B_and_2.3.1 .004 .003
F Int._Tables_Vol_IV_Tables_2.2B_and_2.3.1 .014 .01
P Int._Tables_Vol_IV_Tables_2.2B_and_2.3.1 .09 .095
Os Int._Tables_Vol_IV_Tables_2.2B_and_2.3.1 -1.816 7.605

loop_
_geom_angle_atom_site_label_1
_geom_angle_atom_site_label_2
_geom_angle_atom_site_label_3
_geom_angle_site_symmetry_1
_geom_angle_site_symmetry_2
_geom_angle_site_symmetry_3
_geom_angle
N2a Os1 N3a . . . 76.9(3)
N2a Os1 N2b . . . 99.0(3)
N2a Os1 N3b . . . 89.0(3)
N2a Os1 N2c . . . 172.8(3)
N2a Os1 N3c . . . 99.0(3)
N3a Os1 N2b . . . 173.9(3)
N3a Os1 N3b . . . 98.3(3)
N3a Os1 N2c . . . 97.0(3)
N3a Os1 N3c . . . 89.2(3)
N2b Os1 N3b . . . 76.9(3)
N2b Os1 N2c . . . 87.4(3)
N2b Os1 N3c . . . 96.0(3)
N3b Os1 N2c . . . 95.8(3)
N3b Os1 N3c . . . 170.2(3)
N2c Os1 N3c . . . 76.9(3)
C1a N1a C7a . . . 107.9(9)
C1a N1a C13a . . . 124.4(10)
C7a N1a C13a . . . 127.6(9)
Os1 N2a C6a . . . 136.9(7)
Os1 N2a C7a . . . 115.2(7)
C6a N2a C7a . . . 107.5(8)
Os1 N3a C8a . . . 117.9(6)
Os1 N3a C12a . . . 123.7(6)
C8a N3a C12a . . . 118.3(8)
N1a C1a C2a . . . 131.0(11)
N1a C1a C6a . . . 106.9(9)
C2a C1a C6a . . . 122.0(10)
C1a C2a C3a . . . 116.5(12)
C2a C3a C4a . . . 121.7(11)
C3a C4a C5a . . . 122.0(10)
C4a C5a C6a . . . 118.5(10)
N2a C6a C1a . . . 107.7(8)
N2a C6a C5a . . . 133.2(9)
C1a C6a C5a . . . 119.1(9)
N1a C7a N2a . . . 110.0(9)
N1a C7a C8a . . . 132.2(9)
N2a C7a C8a . . . 117.8(8)
N3a C8a C7a . . . 112.0(8)
N3a C8a C9a . . . 121.5(9)
C7a C8a C9a . . . 126.4(9)
C8a C9a C10a . . . 118.5(11)
C9a C10a C11a . . . 121.3(10)
C10a C11a C12a . . . 116.7(9)
C10a C11a C14a . . . 122.8(10)
C12a C11a C14a . . . 120.4(10)
N3a C12a C11a . . . 123.7(9)
C1b N1b C7b . . . 105.7(7)
C1b N1b C13b . . . 123.7(8)
C7b N1b C13b . . . 130.0(8)
Os1 N2b C6b . . . 137.5(6)
Os1 N2b C7b . . . 117.1(6)
C6b N2b C7b . . . 105.3(7)
Os1 N3b C8b . . . 117.2(5)
Os1 N3b C12b . . . 123.7(5)
C8b N3b C12b . . . 118.9(6)
N1b C1b C2b . . . 131.0(8)
N1b C1b C6b . . . 106.6(8)
C2b C1b C6b . . . 122.5(8)
C1b C2b C3b . . . 117.4(9)
C2b C3b C4b . . . 121.2(9)
C3b C4b C5b . . . 120.9(8)
C4b C5b C6b . . . 118.9(8)
N2b C6b C1b . . . 108.9(7)
N2b C6b C5b . . . 132.0(8)
C1b C6b C5b . . . 119.1(8)
N1b C7b N2b . . . 113.4(8)
N1b C7b C8b . . . 130.5(7)
N2b C7b C8b . . . 115.7(8)
N3b C8b C7b . . . 112.0(6)
N3b C8b C9b . . . 120.4(8)
C7b C8b C9b . . . 127.6(8)
C8b C9b C10b . . . 119.2(8)
C9b C10b C11b . . . 120.7(8)
C10b C11b C12b . . . 116.9(9)
C10b C11b C14b . . . 122.1(8)
C12b C11b C14b . . . 120.9(8)
N3b C12b C11b . . . 123.7(8)
C1c N1c C7c . . . 106.6(7)
C1c N1c C13c . . . 124.6(8)
C7c N1c C13c . . . 128.6(7)
Os1 N2c C6c . . . 137.7(6)
Os1 N2c C7c . . . 115.6(6)
C6c N2c C7c . . . 106.7(7)
Os1 N3c C8c . . . 118.0(5)
Os1 N3c C12c . . . 123.6(5)
C8c N3c C12c . . . 118.1(7)
N1c C1c C2c . . . 130.4(9)
N1c C1c C6c . . . 106.8(8)
C2c C1c C6c . . . 122.9(9)
C1c C2c C3c . . . 115.8(9)
C2c C3c C4c . . . 122.1(10)
C3c C4c C5c . . . 122.1(10)
C4c C5c C6c . . . 116.6(9)
N2c C6c C1c . . . 108.1(7)
N2c C6c C5c . . . 131.3(8)
C1c C6c C5c . . . 120.6(8)
N1c C7c N2c . . . 111.7(7)
N1c C7c C8c . . . 130.8(7)
N2c C7c C8c . . . 117.3(7)
N3c C8c C7c . . . 111.4(7)
N3c C8c C9c . . . 121.3(8)
C7c C8c C9c . . . 127.2(8)
C8c C9c C10c . . . 120.1(8)
C9c C10c C11c . . . 120.4(7)
C10c C11c C12c . . . 116.7(8)
C10c C11c C14c . . . 123.2(7)
C12c C11c C14c . . . 120.1(8)
N3c C12c C11c . . . 122.9(8)
N2d Os2 N3d . . . 76.4(3)
N2d Os2 N2e . . . 100.1(3)
N2d Os2 N3e . . . 174.8(3)
N2d Os2 N2f . . . 87.5(3)
N2d Os2 N3f . . . 98.9(3)
N3d Os2 N2e . . . 86.5(3)
N3d Os2 N3e . . . 98.9(3)
N3d Os2 N2f . . . 99.6(3)
N3d Os2 N3f . . . 174.2(3)
N2e Os2 N3e . . . 77.3(3)
N2e Os2 N2f . . . 171.2(3)
N2e Os2 N3f . . . 97.7(3)
N3e Os2 N2f . . . 95.4(3)
N3e Os2 N3f . . . 86.0(3)
N2f Os2 N3f . . . 76.7(3)
C1d N1d C7d . . . 107.6(9)
C1d N1d C13d . . . 126.4(9)
C7d N1d C13d . . . 126.0(9)
Os2 N2d C6d . . . 135.8(7)
Os2 N2d C7d . . . 116.4(7)
C6d N2d C7d . . . 107.8(8)
Os2 N3d C8d . . . 118.8(6)
Os2 N3d C12d . . . 124.2(7)
C8d N3d C12d . . . 116.9(8)
N1d C1d C2d . . . 132.3(10)
N1d C1d C6d . . . 107.5(9)
C2d C1d C6d . . . 120.2(10)
C1d C2d C3d . . . 118.5(10)
C2d C3d C4d . . . 120.9(11)
C3d C4d C5d . . . 121.2(10)
C4d C5d C6d . . . 117.1(10)
N2d C6d C1d . . . 106.8(9)
N2d C6d C5d . . . 131.4(9)
C1d C6d C5d . . . 121.8(9)
N1d C7d N2d . . . 110.3(9)
N1d C7d C8d . . . 132.0(10)
N2d C7d C8d . . . 117.7(9)
N3d C8d C7d . . . 110.7(8)
N3d C8d C9d . . . 121.3(9)
C7d C8d C9d . . . 127.9(9)
C8d C9d C10d . . . 121.0(10)
C9d C10d C11d . . . 119.0(11)
C10d C11d C12d . . . 117.2(10)
C10d C11d C14d . . . 121.2(11)
C12d C11d C14d . . . 121.5(12)
N3d C12d C11d . . . 124.5(11)
C1e N1e C7e . . . 107.2(8)
C1e N1e C13e . . . 124.9(10)
C7e N1e C13e . . . 127.8(10)
Os2 N2e C6e . . . 137.6(7)
Os2 N2e C7e . . . 115.8(7)
C6e N2e C7e . . . 106.5(8)
Os2 N3e C8e . . . 118.0(7)
Os2 N3e C12e . . . 123.8(6)
C8e N3e C12e . . . 118.0(9)
N1e C1e C2e . . . 133.8(10)
N1e C1e C6e . . . 106.5(9)
C2e C1e C6e . . . 119.7(9)
C1e C2e C3e . . . 118.3(10)
C2e C3e C4e . . . 123.3(11)
C3e C4e C5e . . . 118.6(10)
C4e C5e C6e . . . 117.7(10)
N2e C6e C1e . . . 107.9(8)
N2e C6e C5e . . . 129.6(9)
C1e C6e C5e . . . 122.4(9)
N1e C7e N2e . . . 111.9(9)
N1e C7e C8e . . . 130.5(9)
N2e C7e C8e . . . 117.6(9)
N3e C8e C7e . . . 111.2(9)
N3e C8e C9e . . . 118.8(11)
C7e C8e C9e . . . 130.0(10)
C8e C9e C10e . . . 123.3(11)
C9e C10e C11e . . . 117.1(10)
C10e C11e C12e . . . 118.8(10)
C10e C11e C14e . . . 121.2(10)
C12e C11e C14e . . . 120.0(10)
N3e C12e C11e . . . 124.0(10)
C1f N1f C7f . . . 107.2(7)
C1f N1f C13f . . . 124.4(8)
C7f N1f C13f . . . 128.4(7)
Os2 N2f C6f . . . 136.5(6)
Os2 N2f C7f . . . 117.2(6)
C6f N2f C7f . . . 106.3(7)
Os2 N3f C8f . . . 118.8(5)
Os2 N3f C12f . . . 123.9(6)
C8f N3f C12f . . . 117.3(7)
N1f C1f C2f . . . 130.6(9)
N1f C1f C6f . . . 106.7(8)
C2f C1f C6f . . . 122.6(9)
C1f C2f C3f . . . 115.1(9)
C2f C3f C4f . . . 122.6(9)
C3f C4f C5f . . . 121.8(9)
C4f C5f C6f . . . 116.7(9)
N2f C6f C1f . . . 108.2(8)
N2f C6f C5f . . . 130.7(9)
C1f C6f C5f . . . 121.1(9)
N1f C7f N2f . . . 111.6(7)
N1f C7f C8f . . . 132.4(7)
N2f C7f C8f . . . 115.7(7)
N3f C8f C7f . . . 111.2(7)
N3f C8f C9f . . . 121.6(7)
C7f C8f C9f . . . 127.2(8)
C8f C9f C10f . . . 117.7(9)
C9f C10f C11f . . . 122.8(9)
C10f C11f C12f . . . 115.7(9)
C10f C11f C14f . . . 124.2(9)
C12f C11f C14f . . . 120.0(9)
N3f C12f C11f . . . 124.7(8)
F1g P1g F2g . . . 179.0(5)
F1g P1g F3g . . . 91.0(5)
F1g P1g F4g . . . 89.3(4)
F1g P1g F5g . . . 91.4(5)
F1g P1g F6g . . . 91.4(4)
F2g P1g F3g . . . 88.1(4)
F2g P1g F4g . . . 90.3(4)
F2g P1g F5g . . . 89.5(4)
F2g P1g F6g . . . 89.0(4)
F3g P1g F4g . . . 89.5(4)
F3g P1g F5g . . . 177.5(5)
F3g P1g F6g . . . 89.3(4)
F4g P1g F5g . . . 89.7(4)
F4g P1g F6g . . . 178.7(5)
F5g P1g F6g . . . 91.4(4)
F1h P1h F2h . . . 178.0(5)
F1h P1h F3h . . . 90.5(5)
F1h P1h F4h . . . 88.6(5)
F1h P1h F5h . . . 89.8(5)
F1h P1h F6h . . . 89.9(4)
F2h P1h F3h . . . 90.0(5)
F2h P1h F4h . . . 89.5(5)
F2h P1h F5h . . . 89.6(4)
F2h P1h F6h . . . 92.0(4)
F3h P1h F4h . . . 91.0(4)
F3h P1h F5h . . . 179.6(5)
F3h P1h F6h . . . 89.5(4)
F4h P1h F5h . . . 89.0(5)
F4h P1h F6h . . . 178.4(5)
F5h P1h F6h . . . 90.5(4)
F1i P1i F2i . . . 169.2(7)
F1i P1i F3i . . . 92.4(5)
F1i P1i F4i . . . 84.4(6)
F1i P1i F5i . . . 87.5(6)
F1i P1i F6i . . . 97.1(10)
F2i P1i F3i . . . 87.5(5)
F2i P1i F4i . . . 84.8(7)
F2i P1i F5i . . . 92.7(6)
F2i P1i F6i . . . 93.8(10)
F3i P1i F4i . . . 87.5(5)
F3i P1i F5i . . . 179.0(5)
F3i P1i F6i . . . 91.1(6)
F4i P1i F5i . . . 93.5(6)
F4i P1i F6i . . . 178.0(8)
F5i P1i F6i . . . 88.0(6)
F1j P1j F2j . . . 178.1(7)
F1j P1j F3j . . . 91.2(9)
F1j P1j F4j . . . 87.3(6)
F1j P1j F5j . . . 93.5(7)
F1j P1j F6j . . . 93.2(7)
F2j P1j F3j . . . 87.7(9)
F2j P1j F4j . . . 91.1(6)
F2j P1j F5j . . . 87.2(7)
F2j P1j F6j . . . 88.5(6)
F3j P1j F4j . . . 86.9(8)
F3j P1j F5j . . . 167.7(10)
F3j P1j F6j . . . 100.8(9)
F4j P1j F5j . . . 81.9(5)
F4j P1j F6j . . . 172.3(6)
F5j P1j F6j . . . 90.3(6)
N1k C1k C2k . . . 179.1(16)
N1l C1l C2l . . . 178.1(12)
N1m C1m C2m . . . 169(3)

loop_
_geom_bond_atom_site_label_1
_geom_bond_atom_site_label_2
_geom_bond_site_symmetry_1
_geom_bond_site_symmetry_2
_geom_bond_distance
Os1 N2a . . 2.060(8)
Os1 N3a . . 2.077(8)
Os1 N2b . . 2.043(8)
Os1 N3b . . 2.067(6)
Os1 N2c . . 2.079(8)
Os1 N3c . . 2.075(6)
N1a C1a . . 1.368(13)
N1a C7a . . 1.373(13)
N1a C13a . . 1.474(14)
N2a C6a . . 1.369(13)
N2a C7a . . 1.371(12)
N3a C8a . . 1.366(12)
N3a C12a . . 1.368(13)
C1a C2a . . 1.411(16)
C1a C6a . . 1.433(16)
C2a C3a . . 1.381(17)
C3a C4a . . 1.41(3)
C4a C5a . . 1.376(15)
C5a C6a . . 1.396(14)
C7a C8a . . 1.417(14)
C8a C9a . . 1.404(15)
C9a C10a . . 1.403(15)
C10a C11a . . 1.389(14)
C11a C12a . . 1.403(14)
C11a C14a . . 1.488(15)
N1b C1b . . 1.393(11)
N1b C7b . . 1.373(12)
N1b C13b . . 1.469(11)
N2b C6b . . 1.390(12)
N2b C7b . . 1.339(10)
N3b C8b . . 1.365(10)
N3b C12b . . 1.345(12)
C1b C2b . . 1.378(14)
C1b C6b . . 1.420(12)
C2b C3b . . 1.382(13)
C3b C4b . . 1.431(13)
C4b C5b . . 1.361(13)
C5b C6b . . 1.409(11)
C7b C8b . . 1.462(12)
C8b C9b . . 1.410(11)
C9b C10b . . 1.386(14)
C10b C11b . . 1.389(13)
C11b C12b . . 1.399(11)
C11b C14b . . 1.488(14)
N1c C1c . . 1.394(12)
N1c C7c . . 1.367(11)
N1c C13c . . 1.470(12)
N2c C6c . . 1.389(11)
N2c C7c . . 1.341(10)
N3c C8c . . 1.360(11)
N3c C12c . . 1.362(11)
C1c C2c . . 1.387(15)
C1c C6c . . 1.407(13)
C2c C3c . . 1.383(15)
C3c C4c . . 1.407(16)
C4c C5c . . 1.377(16)
C5c C6c . . 1.403(12)
C7c C8c . . 1.467(12)
C8c C9c . . 1.393(11)
C9c C10c . . 1.365(12)
C10c C11c . . 1.406(13)
C11c C12c . . 1.412(11)
C11c C14c . . 1.510(14)
Os2 N2d . . 2.062(8)
Os2 N3d . . 2.066(7)
Os2 N2e . . 2.058(8)
Os2 N3e . . 2.064(8)
Os2 N2f . . 2.043(8)
Os2 N3f . . 2.047(6)
N1d C1d . . 1.359(14)
N1d C7d . . 1.391(13)
N1d C13d . . 1.474(15)
N2d C6d . . 1.397(12)
N2d C7d . . 1.336(13)
N3d C8d . . 1.369(12)
N3d C12d . . 1.377(11)
C1d C2d . . 1.386(16)
C1d C6d . . 1.426(15)
C2d C3d . . 1.388(16)
C3d C4d . . 1.400(18)
C4d C5d . . 1.414(15)
C5d C6d . . 1.375(13)
C7d C8d . . 1.444(14)
C8d C9d . . 1.378(15)
C9d C10d . . 1.391(16)
C10d C11d . . 1.404(18)
C11d C12d . . 1.381(14)
C11d C14d . . 1.507(16)
N1e C1e . . 1.380(13)
N1e C7e . . 1.361(13)
N1e C13e . . 1.462(15)
N2e C6e . . 1.382(13)
N2e C7e . . 1.353(12)
N3e C8e . . 1.382(13)
N3e C12e . . 1.391(13)
C1e C2e . . 1.351(15)
C1e C6e . . 1.431(15)
C2e C3e . . 1.379(16)
C3e C4e . . 1.382(18)
C4e C5e . . 1.428(15)
C5e C6e . . 1.348(14)
C7e C8e . . 1.447(15)
C8e C9e . . 1.359(16)
C9e C10e . . 1.421(17)
C10e C11e . . 1.389(15)
C11e C12e . . 1.357(15)
C11e C14e . . 1.490(15)
N1f C1f . . 1.389(11)
N1f C7f . . 1.354(11)
N1f C13f . . 1.472(13)
N2f C6f . . 1.386(11)
N2f C7f . . 1.357(11)
N3f C8f . . 1.377(10)
N3f C12f . . 1.360(11)
C1f C2f . . 1.400(13)
C1f C6f . . 1.409(14)
C2f C3f . . 1.404(14)
C3f C4f . . 1.389(16)
C4f C5f . . 1.397(14)
C5f C6f . . 1.393(13)
C7f C8f . . 1.452(11)
C8f C9f . . 1.410(12)
C9f C10f . . 1.381(13)
C10f C11f . . 1.381(14)
C11f C12f . . 1.398(12)
C11f C14f . . 1.498(14)
P1g F1g . . 1.570(8)
P1g F2g . . 1.602(7)
P1g F3g . . 1.604(7)
P1g F4g . . 1.592(6)
P1g F5g . . 1.586(7)
P1g F6g . . 1.603(6)
P1h F1h . . 1.589(9)
P1h F2h . . 1.588(8)
P1h F3h . . 1.591(8)
P1h F4h . . 1.586(8)
P1h F5h . . 1.594(8)
P1h F6h . . 1.580(7)
P1i F1i . . 1.537(11)
P1i F2i . . 1.594(14)
P1i F3i . . 1.573(8)
P1i F4i . . 1.625(12)
P1i F5i . . 1.583(9)
P1i F6i . . 1.510(16)
P1j F1j . . 1.537(13)
P1j F2j . . 1.577(12)
P1j F3j . . 1.489(18)
P1j F4j . . 1.609(9)
P1j F5j . . 1.643(13)
P1j F6j . . 1.548(10)
N1k C1k . . 1.136(16)
C1k C2k . . 1.46(3)
N1l C1l . . 1.120(16)
C1l C2l . . 1.440(17)
N1m C1m . . 1.16(3)
C1m C2m . . 1.40(3)

loop_
_geom_torsion_atom_site_label_1
_geom_torsion_atom_site_label_2
_geom_torsion_atom_site_label_3
_geom_torsion_atom_site_label_4
_geom_torsion_site_symmetry_1
_geom_torsion_site_symmetry_2
_geom_torsion_site_symmetry_3
_geom_torsion_site_symmetry_4
_geom_torsion
C7a N1a C1a C2a . . . . 178.0(9)
C7a N1a C1a C6a . . . . -1.6(9)
C13a N1a C1a C2a . . . . 1.1(14)
C13a N1a C1a C6a . . . . -178.5(8)
C1a N1a C7a N2a . . . . 2.0(9)
C1a N1a C7a C8a . . . . -174.9(9)
C13a N1a C7a N2a . . . . 178.8(9)
C13a N1a C7a C8a . . . . 1.9(15)
C7a N2a C6a C1a . . . . .6(9)
C7a N2a C6a C5a . . . . 179.6(9)
C6a N2a C7a N1a . . . . -1.6(9)
C6a N2a C7a C8a . . . . 175.8(7)
C12a N3a C8a C7a . . . . -177.8(7)
C12a N3a C8a C9a . . . . 1.0(11)
C8a N3a C12a C11a . . . . .4(12)
N1a C1a C2a C3a . . . . -179.9(9)
C6a C1a C2a C3a . . . . -.4(13)
N1a C1a C6a N2a . . . . .6(9)
N1a C1a C6a C5a . . . . -178.6(8)
C2a C1a C6a N2a . . . . -179.0(8)
C2a C1a C6a C5a . . . . 1.8(12)
C1a C2a C3a C4a . . . . -1.3(14)
C2a C3a C4a C5a . . . . 1.6(15)
C3a C4a C5a C6a . . . . -.1(14)
C4a C5a C6a N2a . . . . 179.6(9)
C4a C5a C6a C1a . . . . -1.5(13)
N1a C7a C8a N3a . . . . 171.5(8)
N1a C7a C8a C9a . . . . -7.2(15)
N2a C7a C8a N3a . . . . -5.3(11)
N2a C7a C8a C9a . . . . 176.1(8)
N3a C8a C9a C10a . . . . -.5(12)
C7a C8a C9a C10a . . . . 178.0(8)
C8a C9a C10a C11a . . . . -1.3(12)
C9a C10a C11a C12a . . . . 2.6(12)
C9a C10a C11a C14a . . . . -178.7(9)
C10a C11a C12a N3a . . . . -2.1(12)
C14a C11a C12a N3a . . . . 179.1(8)
C7b N1b C1b C2b . . . . 178.5(10)
C7b N1b C1b C6b . . . . -2.4(9)
C13b N1b C1b C2b . . . . 6.0(15)
C13b N1b C1b C6b . . . . -174.9(8)
C1b N1b C7b N2b . . . . 2.5(10)
C1b N1b C7b C8b . . . . 176.0(9)
C13b N1b C7b N2b . . . . 174.3(9)
C13b N1b C7b C8b . . . . -12.2(16)
C7b N2b C6b C1b . . . . -.2(10)
C7b N2b C6b C5b . . . . 178.4(9)
C6b N2b C7b N1b . . . . -1.4(10)
C6b N2b C7b C8b . . . . -176.0(8)
C12b N3b C8b C7b . . . . 175.1(8)
C12b N3b C8b C9b . . . . -4.8(12)
C8b N3b C12b C11b . . . . 2.3(13)
N1b C1b C2b C3b . . . . 177.8(9)
C6b C1b C2b C3b . . . . -1.1(14)
N1b C1b C6b N2b . . . . 1.7(10)
N1b C1b C6b C5b . . . . -177.1(8)
C2b C1b C6b N2b . . . . -179.2(9)
C2b C1b C6b C5b . . . . 2.0(13)
C1b C2b C3b C4b . . . . .1(15)
C2b C3b C4b C5b . . . . -.1(15)
C3b C4b C5b C6b . . . . 1.1(14)
C4b C5b C6b N2b . . . . 179.6(9)
C4b C5b C6b C1b . . . . -2.0(13)
N1b C7b C8b N3b . . . . -170.5(9)
N1b C7b C8b C9b . . . . 9.4(16)
N2b C7b C8b N3b . . . . 2.9(11)
N2b C7b C8b C9b . . . . -177.3(9)
N3b C8b C9b C10b . . . . 4.0(14)
C7b C8b C9b C10b . . . . -175.8(9)
C8b C9b C10b C11b . . . . -.7(15)
C9b C10b C11b C12b . . . . -1.7(15)
C9b C10b C11b C14b . . . . 179.2(10)
C10b C11b C12b N3b . . . . .9(14)
C14b C11b C12b N3b . . . . -179.9(9)
C7c N1c C1c C2c . . . . 178.0(10)
C7c N1c C1c C6c . . . . -1.1(10)
C13c N1c C1c C2c . . . . -6.6(16)
C13c N1c C1c C6c . . . . 174.3(8)
C1c N1c C7c N2c . . . . 2.0(10)
C1c N1c C7c C8c . . . . 178.0(9)
C13c N1c C7c N2c . . . . -173.1(8)
C13c N1c C7c C8c . . . . 2.9(15)
C7c N2c C6c C1c . . . . 1.3(10)
C7c N2c C6c C5c . . . . -177.6(10)
C6c N2c C7c N1c . . . . -2.1(10)
C6c N2c C7c C8c . . . . -178.7(8)
C12c N3c C8c C7c . . . . 174.8(7)
C12c N3c C8c C9c . . . . -8.2(12)
C8c N3c C12c C11c . . . . 8.3(12)
N1c C1c C2c C3c . . . . -179.5(10)
C6c C1c C2c C3c . . . . -.6(15)
N1c C1c C6c N2c . . . . -.1(10)
N1c C1c C6c C5c . . . . 178.9(8)
C2c C1c C6c N2c . . . . -179.3(9)
C2c C1c C6c C5c . . . . -.2(15)
C1c C2c C3c C4c . . . . .9(16)
C2c C3c C4c C5c . . . . -.4(18)
C3c C4c C5c C6c . . . . -.4(16)
C4c C5c C6c N2c . . . . 179.5(10)
C4c C5c C6c C1c . . . . .7(14)
N1c C7c C8c N3c . . . . -170.1(8)
N1c C7c C8c C9c . . . . 13.2(15)
N2c C7c C8c N3c . . . . 5.7(11)
N2c C7c C8c C9c . . . . -171.0(8)
N3c C8c C9c C10c . . . . 4.1(13)
C7c C8c C9c C10c . . . . -179.4(8)
C8c C9c C10c C11c . . . . .1(13)
C9c C10c C11c C12c . . . . -.1(13)
C9c C10c C11c C14c . . . . 177.7(9)
C10c C11c C12c N3c . . . . -4.2(13)
C14c C11c C12c N3c . . . . 177.9(9)
C7d N1d C1d C2d . . . . 177.0(12)
C7d N1d C1d C6d . . . . -1.7(11)
C13d N1d C1d C2d . . . . -.6(19)
C13d N1d C1d C6d . . . . -179.4(10)
C1d N1d C7d N2d . . . . 2.9(11)
C1d N1d C7d C8d . . . . -177.5(11)
C13d N1d C7d N2d . . . . -179.4(9)
C13d N1d C7d C8d . . . . .2(17)
C7d N2d C6d C1d . . . . 1.7(11)
C7d N2d C6d C5d . . . . -175.9(11)
C6d N2d C7d N1d . . . . -2.8(11)
C6d N2d C7d C8d . . . . 177.5(9)
C12d N3d C8d C7d . . . . -179.3(9)
C12d N3d C8d C9d . . . . -.9(14)
C8d N3d C12d C11d . . . . -.3(16)
N1d C1d C2d C3d . . . . -175.5(11)
C6d C1d C2d C3d . . . . 3.1(16)
N1d C1d C6d N2d . . . . .1(11)
N1d C1d C6d C5d . . . . 177.9(9)
C2d C1d C6d N2d . . . . -178.9(10)
C2d C1d C6d C5d . . . . -1.0(16)
C1d C2d C3d C4d . . . . -5.7(17)
C2d C3d C4d C5d . . . . 6.2(18)
C3d C4d C5d C6d . . . . -3.9(16)
C4d C5d C6d N2d . . . . 178.6(10)
C4d C5d C6d C1d . . . . 1.3(15)
N1d C7d C8d N3d . . . . -178.6(10)
N1d C7d C8d C9d . . . . 3.2(18)
N2d C7d C8d N3d . . . . 1.0(12)
N2d C7d C8d C9d . . . . -177.2(10)
N3d C8d C9d C10d . . . . .7(16)
C7d C8d C9d C10d . . . . 178.7(11)
C8d C9d C10d C11d . . . . .8(17)
C9d C10d C11d C12d . . . . -1.9(18)
C9d C10d C11d C14d . . . . -179.5(12)
C10d C11d C12d N3d . . . . 1.7(19)
C14d C11d C12d N3d . . . . 179.3(12)
C7e N1e C1e C2e . . . . 179.9(10)
C7e N1e C1e C6e . . . . -.0(9)
C13e N1e C1e C2e . . . . -2.2(16)
C13e N1e C1e C6e . . . . 177.8(9)
C1e N1e C7e N2e . . . . 1.2(10)
C1e N1e C7e C8e . . . . 178.9(9)
C13e N1e C7e N2e . . . . -176.5(9)
C13e N1e C7e C8e . . . . 1.1(16)
C7e N2e C6e C1e . . . . 1.8(9)
C7e N2e C6e C5e . . . . 179.4(9)
C6e N2e C7e N1e . . . . -1.9(10)
C6e N2e C7e C8e . . . . -179.9(8)
C12e N3e C8e C7e . . . . 176.6(8)
C12e N3e C8e C9e . . . . -2.2(13)
C8e N3e C12e C11e . . . . 1.7(13)
N1e C1e C2e C3e . . . . -179.6(9)
C6e C1e C2e C3e . . . . .4(14)
N1e C1e C6e N2e . . . . -1.1(9)
N1e C1e C6e C5e . . . . -178.9(8)
C2e C1e C6e N2e . . . . 178.9(8)
C2e C1e C6e C5e . . . . 1.1(14)
C1e C2e C3e C4e . . . . -.7(15)
C2e C3e C4e C5e . . . . -.4(15)
C3e C4e C5e C6e . . . . 1.8(13)
C4e C5e C6e N2e . . . . -179.5(9)
C4e C5e C6e C1e . . . . -2.2(13)
N1e C7e C8e N3e . . . . 178.8(9)
N1e C7e C8e C9e . . . . -2.5(17)
N2e C7e C8e N3e . . . . -3.6(11)
N2e C7e C8e C9e . . . . 175.0(10)
N3e C8e C9e C10e . . . . .9(15)
C7e C8e C9e C10e . . . . -177.7(10)
C8e C9e C10e C11e . . . . 1.2(15)
C9e C10e C11e C12e . . . . -1.8(14)
C9e C10e C11e C14e . . . . 176.4(9)
C10e C11e C12e N3e . . . . .4(14)
C14e C11e C12e N3e . . . . -177.8(8)
C7f N1f C1f C2f . . . . -176.4(10)
C7f N1f C1f C6f . . . . .9(10)
C13f N1f C1f C2f . . . . 5.3(15)
C13f N1f C1f C6f . . . . -177.5(8)
C1f N1f C7f N2f . . . . -2.2(10)
C1f N1f C7f C8f . . . . 170.1(9)
C13f N1f C7f N2f . . . . 176.1(8)
C13f N1f C7f C8f . . . . -11.7(14)
C7f N2f C6f C1f . . . . -2.0(10)
C7f N2f C6f C5f . . . . 175.9(10)
C6f N2f C7f N1f . . . . 2.6(9)
C6f N2f C7f C8f . . . . -171.1(7)
C12f N3f C8f C7f . . . . 174.9(7)
C12f N3f C8f C9f . . . . -2.4(11)
C8f N3f C12f C11f . . . . -.6(12)
N1f C1f C2f C3f . . . . 176.7(10)
C6f C1f C2f C3f . . . . -.1(14)
N1f C1f C6f N2f . . . . .7(10)
N1f C1f C6f C5f . . . . -177.4(9)
C2f C1f C6f N2f . . . . 178.2(9)
C2f C1f C6f C5f . . . . .1(15)
C1f C2f C3f C4f . . . . .7(15)
C2f C3f C4f C5f . . . . -1.3(17)
C3f C4f C5f C6f . . . . 1.2(15)
C4f C5f C6f N2f . . . . -178.2(10)
C4f C5f C6f C1f . . . . -.7(14)
N1f C7f C8f N3f . . . . -173.9(8)
N1f C7f C8f C9f . . . . 3.1(14)
N2f C7f C8f N3f . . . . -1.9(10)
N2f C7f C8f C9f . . . . 175.2(8)
N3f C8f C9f C10f . . . . 1.8(13)
C7f C8f C9f C10f . . . . -175.0(8)
C8f C9f C10f C11f . . . . 1.8(14)
C9f C10f C11f C12f . . . . -4.4(14)
C9f C10f C11f C14f . . . . 176.9(10)
C10f C11f C12f N3f . . . . 3.9(13)
C14f C11f C12f N3f . . . . -177.4(9)
